data_4067726
loop_
_publ_author_name
'MacIntosh, Ian S.'
'Sherren, Cody N.'
'Robertson, Katherine N.'
'Masuda, Jason D.'
'Pye, Cory C.'
'Clyburne, Jason A. C.'

_publ_section_title
;
 Isolation and Structures of Two New Organozinc Anions from Solutions Rich
 in Halide Ions
;
_journal_issue 9
_journal_name_full Organometallics
_journal_page_first 2063
_journal_paper_doi 10.1021/om901097r
_journal_volume 29
_journal_year 2010
_chemical_formula_sum 'C105.4 H103.44 Cl7.32 P4 Zn4'
_chemical_formula_weight 2014.40
_chemical_name_systematic
;
 ?
;
_space_group_IT_number 2
_symmetry_cell_setting triclinic
_symmetry_Int_Tables_number 2
_symmetry_space_group_name_Hall '-P 1'
_symmetry_space_group_name_H-M 'P -1'
_atom_sites_solution_hydrogens geom
_atom_sites_solution_primary direct
_atom_sites_solution_secondary difmap
_audit_creation_method SHELXL-97
_cell_angle_alpha 86.4880(10)
_cell_angle_beta 71.1050(10)
_cell_angle_gamma 87.1710(10)
_cell_formula_units_Z 1
_cell_length_a 11.4075(11)
_cell_length_b 13.3666(13)
_cell_length_c 17.1784(16)
_cell_measurement_reflns_used 6200
_cell_measurement_temperature 296(2)
_cell_measurement_theta_max 25.81
_cell_measurement_theta_min 2.36
_cell_volume 2472.3(4)
_computing_cell_refinement 'Bruker SAINT'
_computing_data_collection 'Bruker APEX2'
_computing_data_reduction 'Bruker SAINT'
_computing_structure_refinement 'SHELXL-97 (Sheldrick, 2008)'
_computing_structure_solution 'SHELXL-97 (Sheldrick, 2008)'
_diffrn_ambient_temperature 296(2)
_diffrn_measured_fraction_theta_full 0.977
_diffrn_measured_fraction_theta_max 0.898
_diffrn_measurement_device_type 'Bruker APEX-II CCD'
_diffrn_measurement_method '\f and \w scans'
_diffrn_radiation_monochromator graphite
_diffrn_radiation_source 'sealed tube'
_diffrn_radiation_type MoK\a
_diffrn_radiation_wavelength 0.71073
_diffrn_reflns_av_R_equivalents 0.0186
_diffrn_reflns_av_sigmaI/netI 0.0364
_diffrn_reflns_limit_h_max 15
_diffrn_reflns_limit_h_min -15
_diffrn_reflns_limit_k_max 16
_diffrn_reflns_limit_k_min -17
_diffrn_reflns_limit_l_max 22
_diffrn_reflns_limit_l_min -23
_diffrn_reflns_number 20288
_diffrn_reflns_theta_full 25.00
_diffrn_reflns_theta_max 28.57
_diffrn_reflns_theta_min 2.02
_diffrn_standards_number 0
_exptl_absorpt_coefficient_mu 1.267
_exptl_absorpt_correction_T_max 0.7457
_exptl_absorpt_correction_T_min 0.5573
_exptl_absorpt_correction_type multi-scan
_exptl_crystal_colour colourless
_exptl_crystal_density_diffrn 1.353
_exptl_crystal_density_method 'not measured'
_exptl_crystal_description plate
_exptl_crystal_F_000 1040
_exptl_crystal_size_max 0.460
_exptl_crystal_size_mid 0.421
_exptl_crystal_size_min 0.240
_refine_diff_density_max 0.701
_refine_diff_density_min -0.519
_refine_diff_density_rms 0.051
_refine_ls_extinction_method none
_refine_ls_goodness_of_fit_ref 1.015
_refine_ls_hydrogen_treatment noref
_refine_ls_matrix_type full
_refine_ls_number_parameters 589
_refine_ls_number_reflns 11332
_refine_ls_number_restraints 18
_refine_ls_restrained_S_all 1.017
_refine_ls_R_factor_all 0.0806
_refine_ls_R_factor_gt 0.0432
_refine_ls_shift/su_max 0.002
_refine_ls_shift/su_mean 0.000
_refine_ls_structure_factor_coef Fsqd
_refine_ls_weighting_details 'calc w=1/[\s^2^(Fo^2^)+(0.0529P)^2^+0.8341P] where P=(Fo^2^+2Fc^2^)/3'
_refine_ls_weighting_scheme calc
_refine_ls_wR_factor_gt 0.1034
_refine_ls_wR_factor_ref 0.1198
_reflns_number_gt 7254
_reflns_number_total 11332
_reflns_threshold_expression >2sigma(I)
_cod_data_source_file om901097r_si_001.cif
_cod_data_source_block EtClZnCl2ZnEt(Cl)
_cod_depositor_comments
;
The following automatic conversions were performed:

'_symmetry_cell_setting' value 'Triclinic' changed to 'triclinic'
according to /home/saulius/struct/CIF-dictionaries/cif_core.dic
dictionary named 'cif_core.dic' version 2.4.1 from 2010-06-29.

Automatic conversion script
Id: cif_fix_values 1715 2011-07-08 13:25:40Z adriana 
;
_cod_original_sg_symbol_H-M P-1
_cod_original_formula_sum 'C105.40 H103.44 Cl7.32 P4 Zn4'
_cod_database_code 4067726

loop_
_symmetry_equiv_pos_as_xyz
'x, y, z'
'-x, -y, -z'

loop_
_atom_site_label
_atom_site_type_symbol
_atom_site_fract_x
_atom_site_fract_y
_atom_site_fract_z
_atom_site_U_iso_or_equiv
_atom_site_adp_type
_atom_site_occupancy
_atom_site_symmetry_multiplicity
_atom_site_calc_flag
_atom_site_refinement_flags
_atom_site_disorder_assembly
_atom_site_disorder_group
P1 P 0.27923(7) 0.45119(5) 0.41353(4) 0.04559(16) Uani 1 1 d . . .
P2 P 0.23495(7) 0.03102(6) 0.13799(4) 0.05479(19) Uani 1 1 d . . .
C1 C 0.4444(3) 0.44654(19) 0.36657(16) 0.0486(6) Uani 1 1 d . . .
C2 C 0.5154(3) 0.3634(2) 0.37762(18) 0.0560(7) Uani 1 1 d . . .
H2 H 0.4792 0.3117 0.4151 0.067 Uiso 1 1 calc R . .
C3 C 0.6399(3) 0.3572(3) 0.3332(2) 0.0671(8) Uani 1 1 d . . .
H3 H 0.6870 0.3007 0.3404 0.081 Uiso 1 1 calc R . .
C4 C 0.6951(3) 0.4331(3) 0.2785(2) 0.0675(8) Uani 1 1 d . . .
H4 H 0.7787 0.4275 0.2479 0.081 Uiso 1 1 calc R . .
C5 C 0.6269(3) 0.5173(3) 0.2688(2) 0.0753(9) Uani 1 1 d . . .
H5 H 0.6651 0.5697 0.2329 0.090 Uiso 1 1 calc R . .
C6 C 0.5021(3) 0.5249(2) 0.3119(2) 0.0688(9) Uani 1 1 d . . .
H6 H 0.4562 0.5821 0.3046 0.083 Uiso 1 1 calc R . .
C7 C 0.2309(2) 0.58066(19) 0.42514(16) 0.0469(6) Uani 1 1 d . . .
C8 C 0.2813(3) 0.6403(2) 0.4690(2) 0.0601(7) Uani 1 1 d . . .
H8 H 0.3397 0.6131 0.4921 0.072 Uiso 1 1 calc R . .
C9 C 0.2445(3) 0.7396(2) 0.4781(2) 0.0683(9) Uani 1 1 d . . .
H9 H 0.2779 0.7793 0.5077 0.082 Uiso 1 1 calc R . .
C10 C 0.1588(3) 0.7806(2) 0.4438(2) 0.0710(9) Uani 1 1 d . . .
H10 H 0.1337 0.8477 0.4508 0.085 Uiso 1 1 calc R . .
C11 C 0.1104(3) 0.7233(2) 0.3995(2) 0.0723(9) Uani 1 1 d . . .
H11 H 0.0537 0.7518 0.3753 0.087 Uiso 1 1 calc R . .
C12 C 0.1453(3) 0.6225(2) 0.39012(19) 0.0582(7) Uani 1 1 d . . .
H12 H 0.1112 0.5834 0.3605 0.070 Uiso 1 1 calc R . .
C13 C 0.2085(3) 0.39918(19) 0.34620(17) 0.0513(6) Uani 1 1 d . . .
C14 C 0.2611(4) 0.4141(3) 0.2621(2) 0.0778(10) Uani 1 1 d . . .
H14 H 0.3382 0.4429 0.2403 0.093 Uiso 1 1 calc R . .
C15 C 0.1981(5) 0.3859(3) 0.2102(2) 0.1002(14) Uani 1 1 d . . .
H15 H 0.2322 0.3977 0.1535 0.120 Uiso 1 1 calc R . .
C16 C 0.0865(4) 0.3410(3) 0.2421(3) 0.0875(12) Uani 1 1 d . . .
H16 H 0.0444 0.3230 0.2072 0.105 Uiso 1 1 calc R . .
C17 C 0.0366(4) 0.3225(3) 0.3245(3) 0.0884(12) Uani 1 1 d . . .
H17 H -0.0381 0.2899 0.3457 0.106 Uiso 1 1 calc R . .
C18 C 0.0968(3) 0.3521(3) 0.3775(2) 0.0697(9) Uani 1 1 d . . .
H18 H 0.0617 0.3402 0.4340 0.084 Uiso 1 1 calc R . .
C19 C 0.2316(3) 0.3831(2) 0.51177(17) 0.0498(6) Uani 1 1 d . . .
C20 C 0.2485(3) 0.2790(2) 0.5143(2) 0.0599(7) Uani 1 1 d . . .
H20 H 0.2811 0.2457 0.4655 0.072 Uiso 1 1 calc R . .
C21 C 0.2170(3) 0.2253(3) 0.5887(2) 0.0719(9) Uani 1 1 d . . .
H21 H 0.2292 0.1560 0.5905 0.086 Uiso 1 1 calc R . .
C22 C 0.1673(4) 0.2750(3) 0.6600(2) 0.0807(11) Uani 1 1 d . . .
H22 H 0.1471 0.2386 0.7102 0.097 Uiso 1 1 calc R . .
C23 C 0.1466(3) 0.3772(3) 0.6594(2) 0.0754(10) Uani 1 1 d . . .
H23 H 0.1111 0.4092 0.7085 0.090 Uiso 1 1 calc R . .
C24 C 0.1794(3) 0.4321(2) 0.58454(18) 0.0605(7) Uani 1 1 d . . .
H24 H 0.1664 0.5014 0.5832 0.073 Uiso 1 1 calc R . .
C25 C 0.0894(3) 0.0443(2) 0.21812(16) 0.0524(6) Uani 1 1 d . . .
C26 C -0.0133(3) 0.0903(2) 0.20428(18) 0.0579(7) Uani 1 1 d . . .
H26 H -0.0084 0.1174 0.1522 0.069 Uiso 1 1 calc R . .
C27 C -0.1240(3) 0.0958(2) 0.2686(2) 0.0664(8) Uani 1 1 d . . .
H27 H -0.1937 0.1261 0.2592 0.080 Uiso 1 1 calc R . .
C28 C -0.1324(3) 0.0574(2) 0.3459(2) 0.0660(8) Uani 1 1 d . . .
H28 H -0.2071 0.0623 0.3886 0.079 Uiso 1 1 calc R . .
C29 C -0.0301(3) 0.0117(3) 0.36017(19) 0.0705(9) Uani 1 1 d . . .
H29 H -0.0356 -0.0139 0.4128 0.085 Uiso 1 1 calc R . .
C30 C 0.0797(3) 0.0039(3) 0.29726(18) 0.0679(9) Uani 1 1 d . . .
H30 H 0.1481 -0.0284 0.3070 0.082 Uiso 1 1 calc R . .
C31 C 0.2833(3) -0.0985(2) 0.14245(17) 0.0627(8) Uani 1 1 d . . .
C32 C 0.1979(4) -0.1714(3) 0.1478(2) 0.0862(11) Uani 1 1 d . . .
H32 H 0.1167 -0.1525 0.1516 0.103 Uiso 1 1 calc R . .
C33 C 0.2335(5) -0.2726(3) 0.1474(3) 0.1055(14) Uani 1 1 d . . .
H33 H 0.1770 -0.3214 0.1498 0.127 Uiso 1 1 calc R . .
C34 C 0.3524(6) -0.2993(4) 0.1434(3) 0.1067(16) Uani 1 1 d . . .
H34 H 0.3763 -0.3668 0.1436 0.128 Uiso 1 1 calc R . .
C35 C 0.4362(5) -0.2289(4) 0.1392(2) 0.0978(14) Uani 1 1 d . . .
H35 H 0.5165 -0.2485 0.1371 0.117 Uiso 1 1 calc R . .
C36 C 0.4023(3) -0.1272(3) 0.13802(19) 0.0729(9) Uani 1 1 d . . .
H36 H 0.4603 -0.0791 0.1342 0.087 Uiso 1 1 calc R . .
C37 C 0.3493(3) 0.1092(2) 0.15197(17) 0.0577(7) Uani 1 1 d . . .
C38 C 0.3577(3) 0.1213(3) 0.22922(19) 0.0733(9) Uani 1 1 d . . .
H38 H 0.3008 0.0907 0.2751 0.088 Uiso 1 1 calc R . .
C39 C 0.4488(4) 0.1777(3) 0.2394(2) 0.0833(11) Uani 1 1 d . . .
H39 H 0.4536 0.1847 0.2918 0.100 Uiso 1 1 calc R . .
C40 C 0.5328(4) 0.2237(3) 0.1723(3) 0.0871(11) Uani 1 1 d . . .
H40 H 0.5952 0.2611 0.1788 0.105 Uiso 1 1 calc R . .
C41 C 0.5239(4) 0.2141(4) 0.0957(3) 0.1070(15) Uani 1 1 d . . .
H41 H 0.5793 0.2468 0.0503 0.128 Uiso 1 1 calc R . .
C42 C 0.4339(4) 0.1564(4) 0.0846(2) 0.0933(13) Uani 1 1 d . . .
H42 H 0.4301 0.1493 0.0319 0.112 Uiso 1 1 calc R . .
C43 C 0.2182(3) 0.0627(3) 0.03882(17) 0.0643(8) Uani 1 1 d . . .
C44 C 0.1863(4) 0.1597(3) 0.0196(2) 0.0891(12) Uani 1 1 d . . .
H44 H 0.1751 0.2091 0.0574 0.107 Uiso 1 1 calc R . .
C45 C 0.1709(4) 0.1834(4) -0.0565(2) 0.1065(15) Uani 1 1 d . . .
H45 H 0.1457 0.2480 -0.0687 0.128 Uiso 1 1 calc R . .
C46 C 0.1928(5) 0.1126(5) -0.1126(2) 0.1143(17) Uani 1 1 d . . .
H46 H 0.1854 0.1292 -0.1642 0.137 Uiso 1 1 calc R . .
C47 C 0.2254(5) 0.0173(4) -0.0944(3) 0.1222(18) Uani 1 1 d . . .
H47 H 0.2394 -0.0312 -0.1332 0.147 Uiso 1 1 calc R . .
C48 C 0.2376(4) -0.0074(3) -0.0191(2) 0.0930(12) Uani 1 1 d . . .
H48 H 0.2595 -0.0730 -0.0070 0.112 Uiso 1 1 calc R . .
Zn1 Zn 0.45703(3) 0.97819(3) 0.41532(2) 0.05803(11) Uani 1 1 d . . .
Cl1 Cl 0.54253(6) 1.11869(5) 0.45714(4) 0.05396(17) Uani 1 1 d . . .
Cl2 Cl 0.25699(7) 1.03116(6) 0.43969(4) 0.05795(18) Uani 1 1 d . . .
C50 C 0.5625(3) 0.9120(3) 0.31504(19) 0.0711(9) Uani 1 1 d . . .
H50A H 0.5495 0.9470 0.2672 0.085 Uiso 1 1 calc R . .
H50B H 0.6488 0.9188 0.3106 0.085 Uiso 1 1 calc R . .
C51 C 0.5389(4) 0.8024(3) 0.3130(2) 0.0841(10) Uani 1 1 d . . .
H51A H 0.5935 0.7761 0.2628 0.126 Uiso 1 1 calc R . .
H51B H 0.4544 0.7947 0.3156 0.126 Uiso 1 1 calc R . .
H51C H 0.5536 0.7665 0.3592 0.126 Uiso 1 1 calc R . .
Zn2 Zn 0.85903(4) 0.44259(4) 0.03912(3) 0.08634(15) Uani 1 1 d . . .
Cl3A Cl 0.9668(6) 0.5534(3) 0.1011(2) 0.0791(17) Uani 0.72(4) 1 d P . .
Cl3B Cl 0.992(3) 0.540(2) 0.0972(11) 0.138(6) Uani 0.28(4) 1 d P . .
C52A C 0.7136(16) 0.5304(13) 0.0339(10) 0.132(6) Uani 0.578(18) 1 d PU A 1
H52A H 0.7001 0.5788 0.0760 0.158 Uiso 0.578(18) 1 calc PR A 1
H52B H 0.7403 0.5680 -0.0187 0.158 Uiso 0.578(18) 1 calc PR A 1
C53A C 0.6107(16) 0.4981(14) 0.0411(12) 0.229(8) Uani 0.578(18) 1 d PU A 1
H53A H 0.5563 0.5527 0.0346 0.275 Uiso 0.578(18) 1 calc PR A 1
H53B H 0.5769 0.4656 0.0946 0.275 Uiso 0.578(18) 1 calc PR A 1
H53C H 0.6191 0.4508 -0.0004 0.275 Uiso 0.578(18) 1 calc PR A 1
C52B C 0.7021(17) 0.4866(12) 0.0214(13) 0.087(5) Uani 0.422(18) 1 d PU A 2
H52C H 0.7020 0.4661 -0.0318 0.105 Uiso 0.422(18) 1 calc PR A 2
H52D H 0.6333 0.4555 0.0636 0.105 Uiso 0.422(18) 1 calc PR A 2
C53B C 0.6871(14) 0.5972(12) 0.0246(7) 0.107(5) Uani 0.422(18) 1 d PU A 2
H53D H 0.6102 0.6184 0.0163 0.128 Uiso 0.422(18) 1 calc PR A 2
H53E H 0.7546 0.6277 -0.0179 0.128 Uiso 0.422(18) 1 calc PR A 2
H53F H 0.6869 0.6172 0.0773 0.128 Uiso 0.422(18) 1 calc PR A 2
Cl4 Cl 0.8746(4) 0.2866(3) 0.0914(3) 0.0961(18) Uani 0.657(8) 1 d P A 1
C54 C 0.896(3) 0.3094(19) 0.0907(13) 0.069(6) Uani 0.343(8) 1 d PU A 2
H54A H 0.9806 0.3057 0.0916 0.082 Uiso 0.343(8) 1 calc PR A 2
H54B H 0.8402 0.3000 0.1467 0.082 Uiso 0.343(8) 1 calc PR A 2
C55 C 0.8764(11) 0.2316(11) 0.0368(10) 0.085(4) Uani 0.343(8) 1 d P A 2
H55A H 0.8851 0.1659 0.0605 0.102 Uiso 0.343(8) 1 calc PR A 2
H55B H 0.9368 0.2387 -0.0170 0.102 Uiso 0.343(8) 1 calc PR A 2
H55C H 0.7947 0.2407 0.0324 0.102 Uiso 0.343(8) 1 calc PR A 2

loop_
_atom_site_aniso_label
_atom_site_aniso_U_11
_atom_site_aniso_U_22
_atom_site_aniso_U_33
_atom_site_aniso_U_23
_atom_site_aniso_U_13
_atom_site_aniso_U_12
P1 0.0514(4) 0.0403(3) 0.0478(4) -0.0011(3) -0.0200(3) -0.0009(3)
P2 0.0548(4) 0.0669(5) 0.0370(3) -0.0013(3) -0.0085(3) 0.0069(4)
C1 0.0533(16) 0.0455(14) 0.0481(14) -0.0045(11) -0.0174(12) -0.0021(12)
C2 0.0571(18) 0.0502(16) 0.0607(17) 0.0012(13) -0.0200(14) 0.0008(13)
C3 0.0594(19) 0.0656(19) 0.076(2) -0.0112(17) -0.0222(17) 0.0088(16)
C4 0.0509(18) 0.080(2) 0.068(2) -0.0160(17) -0.0125(15) -0.0027(16)
C5 0.067(2) 0.076(2) 0.073(2) 0.0106(18) -0.0103(18) -0.0141(18)
C6 0.064(2) 0.0575(18) 0.078(2) 0.0117(16) -0.0168(17) -0.0009(15)
C7 0.0481(15) 0.0404(13) 0.0542(15) -0.0003(11) -0.0193(12) -0.0031(11)
C8 0.0630(18) 0.0515(16) 0.076(2) -0.0067(14) -0.0356(16) -0.0049(14)
C9 0.070(2) 0.0539(17) 0.087(2) -0.0156(16) -0.0287(18) -0.0148(16)
C10 0.066(2) 0.0422(16) 0.102(3) -0.0095(16) -0.0230(19) 0.0006(14)
C11 0.067(2) 0.0531(18) 0.106(3) 0.0009(18) -0.043(2) 0.0060(15)
C12 0.0597(18) 0.0497(16) 0.0743(19) -0.0047(14) -0.0336(16) -0.0022(14)
C13 0.0655(18) 0.0395(13) 0.0539(16) -0.0057(12) -0.0260(14) 0.0004(13)
C14 0.095(3) 0.085(2) 0.0566(19) -0.0002(17) -0.0273(18) -0.023(2)
C15 0.145(4) 0.108(3) 0.060(2) -0.002(2) -0.046(3) -0.028(3)
C16 0.116(3) 0.082(2) 0.089(3) -0.029(2) -0.063(3) 0.002(2)
C17 0.086(3) 0.102(3) 0.090(3) -0.022(2) -0.040(2) -0.023(2)
C18 0.073(2) 0.078(2) 0.0610(18) -0.0101(16) -0.0223(16) -0.0175(18)
C19 0.0485(15) 0.0534(15) 0.0495(15) 0.0031(12) -0.0191(12) -0.0053(12)
C20 0.0587(18) 0.0523(16) 0.0657(18) 0.0045(14) -0.0175(15) -0.0003(14)
C21 0.069(2) 0.066(2) 0.079(2) 0.0214(18) -0.0263(18) -0.0034(17)
C22 0.083(2) 0.098(3) 0.071(2) 0.030(2) -0.041(2) -0.021(2)
C23 0.073(2) 0.107(3) 0.0518(18) -0.0042(18) -0.0251(16) -0.019(2)
C24 0.0676(19) 0.0630(18) 0.0571(17) -0.0042(14) -0.0271(15) -0.0098(15)
C25 0.0529(16) 0.0636(17) 0.0388(13) -0.0040(12) -0.0125(12) 0.0012(13)
C26 0.0568(18) 0.0668(18) 0.0495(16) -0.0053(14) -0.0164(14) 0.0031(14)
C27 0.0507(18) 0.074(2) 0.075(2) -0.0107(17) -0.0210(16) 0.0064(15)
C28 0.0534(18) 0.073(2) 0.0615(19) -0.0102(16) -0.0023(15) -0.0070(16)
C29 0.059(2) 0.096(3) 0.0470(16) 0.0059(16) -0.0061(14) -0.0049(18)
C30 0.0514(17) 0.098(2) 0.0480(16) 0.0097(16) -0.0106(14) 0.0048(17)
C31 0.069(2) 0.070(2) 0.0430(15) -0.0024(14) -0.0111(14) 0.0094(16)
C32 0.084(3) 0.082(3) 0.085(3) -0.002(2) -0.017(2) -0.002(2)
C33 0.137(4) 0.073(3) 0.094(3) -0.003(2) -0.019(3) -0.007(3)
C34 0.159(5) 0.075(3) 0.077(3) -0.005(2) -0.031(3) 0.031(3)
C35 0.120(4) 0.104(3) 0.070(2) -0.017(2) -0.038(2) 0.053(3)
C36 0.080(2) 0.087(2) 0.0510(17) -0.0114(16) -0.0216(16) 0.0191(19)
C37 0.0545(17) 0.0655(18) 0.0457(15) -0.0005(13) -0.0074(13) 0.0041(14)
C38 0.090(2) 0.077(2) 0.0505(17) 0.0092(16) -0.0185(17) -0.0188(19)
C39 0.106(3) 0.082(2) 0.070(2) 0.0025(19) -0.038(2) -0.021(2)
C40 0.076(2) 0.089(3) 0.094(3) -0.002(2) -0.023(2) -0.018(2)
C41 0.083(3) 0.145(4) 0.075(3) 0.006(3) 0.002(2) -0.040(3)
C42 0.082(3) 0.140(4) 0.0474(18) 0.003(2) -0.0039(17) -0.033(3)
C43 0.0650(19) 0.086(2) 0.0367(14) -0.0020(15) -0.0108(13) 0.0095(17)
C44 0.117(3) 0.089(3) 0.0493(18) 0.0082(18) -0.016(2) 0.020(2)
C45 0.127(4) 0.118(3) 0.061(2) 0.017(2) -0.020(2) 0.036(3)
C46 0.116(4) 0.176(5) 0.047(2) -0.003(3) -0.027(2) 0.033(3)
C47 0.170(5) 0.143(4) 0.058(2) -0.029(3) -0.045(3) 0.046(4)
C48 0.122(3) 0.103(3) 0.0517(19) -0.0161(19) -0.028(2) 0.029(3)
Zn1 0.0627(2) 0.0568(2) 0.04941(19) -0.00717(15) -0.01061(16) 0.00176(16)
Cl1 0.0544(4) 0.0456(3) 0.0655(4) 0.0088(3) -0.0256(3) -0.0067(3)
Cl2 0.0559(4) 0.0668(4) 0.0538(4) 0.0044(3) -0.0219(3) -0.0070(3)
C50 0.082(2) 0.071(2) 0.0562(18) -0.0083(15) -0.0173(17) 0.0087(18)
C51 0.087(3) 0.084(3) 0.081(2) -0.026(2) -0.023(2) 0.002(2)
Zn2 0.0820(3) 0.0881(3) 0.0927(3) 0.0067(2) -0.0379(3) 0.0151(2)
Cl3A 0.091(2) 0.079(3) 0.0562(14) 0.0025(8) -0.0080(16) -0.0053(11)
Cl3B 0.135(8) 0.205(15) 0.082(6) 0.009(5) -0.052(6) 0.019(9)
C52A 0.151(13) 0.141(17) 0.131(9) -0.017(10) -0.090(8) 0.060(12)
C53A 0.112(11) 0.235(18) 0.38(2) -0.072(15) -0.126(13) 0.045(11)
C52B 0.076(9) 0.081(9) 0.123(10) -0.038(7) -0.053(7) 0.019(6)
C53B 0.141(11) 0.099(10) 0.095(7) -0.028(6) -0.064(7) 0.054(8)
Cl4 0.0840(17) 0.075(2) 0.107(3) 0.0163(16) -0.0054(14) 0.0059(16)
C54 0.092(11) 0.076(12) 0.052(8) -0.014(7) -0.038(8) -0.010(7)
C55 0.070(7) 0.086(8) 0.109(10) -0.001(9) -0.043(7) -0.014(6)

loop_
_atom_type_symbol
_atom_type_description
_atom_type_scat_dispersion_real
_atom_type_scat_dispersion_imag
_atom_type_scat_source
C C 0.0033 0.0016 'International Tables Vol C Tables 4.2.6.8 and 6.1.1.4'
H H 0.0000 0.0000 'International Tables Vol C Tables 4.2.6.8 and 6.1.1.4'
P P 0.1023 0.0942 'International Tables Vol C Tables 4.2.6.8 and 6.1.1.4'
Cl Cl 0.1484 0.1585 'International Tables Vol C Tables 4.2.6.8 and 6.1.1.4'
Zn Zn 0.2839 1.4301 'International Tables Vol C Tables 4.2.6.8 and 6.1.1.4'

loop_
_geom_angle_atom_site_label_1
_geom_angle_atom_site_label_2
_geom_angle_atom_site_label_3
_geom_angle
_geom_angle_site_symmetry_1
_geom_angle_site_symmetry_3
C1 P1 C7 107.47(12) . .
C1 P1 C13 109.25(13) . .
C7 P1 C13 108.36(12) . .
C1 P1 C19 111.86(12) . .
C7 P1 C19 110.48(13) . .
C13 P1 C19 109.34(12) . .
C25 P2 C37 111.56(14) . .
C25 P2 C31 106.50(14) . .
C37 P2 C31 109.95(15) . .
C25 P2 C43 110.75(14) . .
C37 P2 C43 108.73(15) . .
C31 P2 C43 109.32(15) . .
C2 C1 C6 118.8(3) . .
C2 C1 P1 121.5(2) . .
C6 C1 P1 119.5(2) . .
C3 C2 C1 120.1(3) . .
C3 C2 H2 120.0 . .
C1 C2 H2 120.0 . .
C4 C3 C2 120.7(3) . .
C4 C3 H3 119.6 . .
C2 C3 H3 119.6 . .
C3 C4 C5 119.9(3) . .
C3 C4 H4 120.1 . .
C5 C4 H4 120.1 . .
C4 C5 C6 120.5(3) . .
C4 C5 H5 119.8 . .
C6 C5 H5 119.8 . .
C5 C6 C1 120.0(3) . .
C5 C6 H6 120.0 . .
C1 C6 H6 120.0 . .
C12 C7 C8 119.4(3) . .
C12 C7 P1 120.9(2) . .
C8 C7 P1 119.6(2) . .
C9 C8 C7 119.9(3) . .
C9 C8 H8 120.1 . .
C7 C8 H8 120.1 . .
C10 C9 C8 120.5(3) . .
C10 C9 H9 119.7 . .
C8 C9 H9 119.7 . .
C11 C10 C9 120.1(3) . .
C11 C10 H10 120.0 . .
C9 C10 H10 120.0 . .
C10 C11 C12 120.4(3) . .
C10 C11 H11 119.8 . .
C12 C11 H11 119.8 . .
C7 C12 C11 119.7(3) . .
C7 C12 H12 120.2 . .
C11 C12 H12 120.2 . .
C14 C13 C18 119.4(3) . .
C14 C13 P1 119.4(2) . .
C18 C13 P1 120.9(2) . .
C13 C14 C15 119.6(3) . .
C13 C14 H14 120.2 . .
C15 C14 H14 120.2 . .
C16 C15 C14 120.2(4) . .
C16 C15 H15 119.9 . .
C14 C15 H15 119.9 . .
C17 C16 C15 120.4(3) . .
C17 C16 H16 119.8 . .
C15 C16 H16 119.8 . .
C16 C17 C18 120.2(4) . .
C16 C17 H17 119.9 . .
C18 C17 H17 119.9 . .
C13 C18 C17 120.0(3) . .
C13 C18 H18 120.0 . .
C17 C18 H18 120.0 . .
C24 C19 C20 119.7(3) . .
C24 C19 P1 121.3(2) . .
C20 C19 P1 118.9(2) . .
C21 C20 C19 120.2(3) . .
C21 C20 H20 119.9 . .
C19 C20 H20 119.9 . .
C22 C21 C20 119.3(3) . .
C22 C21 H21 120.4 . .
C20 C21 H21 120.4 . .
C21 C22 C23 121.9(3) . .
C21 C22 H22 119.1 . .
C23 C22 H22 119.1 . .
C22 C23 C24 119.2(3) . .
C22 C23 H23 120.4 . .
C24 C23 H23 120.4 . .
C19 C24 C23 119.6(3) . .
C19 C24 H24 120.2 . .
C23 C24 H24 120.2 . .
C26 C25 C30 119.3(3) . .
C26 C25 P2 122.4(2) . .
C30 C25 P2 118.3(2) . .
C25 C26 C27 119.4(3) . .
C25 C26 H26 120.3 . .
C27 C26 H26 120.3 . .
C28 C27 C26 121.0(3) . .
C28 C27 H27 119.5 . .
C26 C27 H27 119.5 . .
C27 C28 C29 119.9(3) . .
C27 C28 H28 120.1 . .
C29 C28 H28 120.1 . .
C30 C29 C28 120.2(3) . .
C30 C29 H29 119.9 . .
C28 C29 H29 119.9 . .
C29 C30 C25 120.2(3) . .
C29 C30 H30 119.9 . .
C25 C30 H30 119.9 . .
C36 C31 C32 119.4(3) . .
C36 C31 P2 122.1(3) . .
C32 C31 P2 118.5(3) . .
C31 C32 C33 120.2(4) . .
C31 C32 H32 119.9 . .
C33 C32 H32 119.9 . .
C34 C33 C32 119.3(4) . .
C34 C33 H33 120.4 . .
C32 C33 H33 120.4 . .
C35 C34 C33 121.0(4) . .
C35 C34 H34 119.5 . .
C33 C34 H34 119.5 . .
C34 C35 C36 120.2(4) . .
C34 C35 H35 119.9 . .
C36 C35 H35 119.9 . .
C31 C36 C35 119.9(4) . .
C31 C36 H36 120.1 . .
C35 C36 H36 120.1 . .
C38 C37 C42 118.5(3) . .
C38 C37 P2 121.2(2) . .
C42 C37 P2 120.3(3) . .
C39 C38 C37 121.1(3) . .
C39 C38 H38 119.5 . .
C37 C38 H38 119.5 . .
C40 C39 C38 120.0(3) . .
C40 C39 H39 120.0 . .
C38 C39 H39 120.0 . .
C41 C40 C39 119.5(4) . .
C41 C40 H40 120.3 . .
C39 C40 H40 120.3 . .
C40 C41 C42 121.0(4) . .
C40 C41 H41 119.5 . .
C42 C41 H41 119.5 . .
C41 C42 C37 119.9(3) . .
C41 C42 H42 120.0 . .
C37 C42 H42 120.0 . .
C48 C43 C44 118.6(3) . .
C48 C43 P2 121.4(3) . .
C44 C43 P2 120.0(3) . .
C43 C44 C45 119.8(4) . .
C43 C44 H44 120.1 . .
C45 C44 H44 120.1 . .
C46 C45 C44 119.9(4) . .
C46 C45 H45 120.1 . .
C44 C45 H45 120.1 . .
C45 C46 C47 120.5(4) . .
C45 C46 H46 119.7 . .
C47 C46 H46 119.7 . .
C46 C47 C48 120.0(4) . .
C46 C47 H47 120.0 . .
C48 C47 H47 120.0 . .
C47 C48 C43 121.1(4) . .
C47 C48 H48 119.5 . .
C43 C48 H48 119.5 . .
C50 Zn1 Cl2 125.51(11) . .
C50 Zn1 Cl1 116.86(11) . .
Cl2 Zn1 Cl1 101.54(3) . .
C50 Zn1 Cl1 111.86(10) . 2_676
Cl2 Zn1 Cl1 104.66(3) . 2_676
Cl1 Zn1 Cl1 90.25(2) . 2_676
Zn1 Cl1 Zn1 89.75(2) . 2_676
C51 C50 Zn1 114.7(2) . .
C51 C50 H50A 108.6 . .
Zn1 C50 H50A 108.6 . .
C51 C50 H50B 108.6 . .
Zn1 C50 H50B 108.6 . .
H50A C50 H50B 107.6 . .
C50 C51 H51A 109.5 . .
C50 C51 H51B 109.5 . .
H51A C51 H51B 109.5 . .
C50 C51 H51C 109.5 . .
H51A C51 H51C 109.5 . .
H51B C51 H51C 109.5 . .
C52B Zn2 C52A 19.3(5) . .
C52B Zn2 C54 126.9(9) . .
C52A Zn2 C54 139.9(9) . .
C52B Zn2 Cl4 118.4(5) . .
C52A Zn2 Cl4 132.7(6) . .
C54 Zn2 Cl4 9.0(8) . .
C52B Zn2 Cl3B 103.0(10) . 2_765
C52A Zn2 Cl3B 104.6(10) . 2_765
C54 Zn2 Cl3B 107.6(11) . 2_765
Cl4 Zn2 Cl3B 109.3(8) . 2_765
C52B Zn2 Cl3A 120.7(4) . .
C52A Zn2 Cl3A 101.5(5) . .
C54 Zn2 Cl3A 99.1(6) . .
Cl4 Zn2 Cl3A 107.54(17) . .
Cl3B Zn2 Cl3A 94.4(3) 2_765 .
C52B Zn2 Cl3B 127.8(10) . .
C52A Zn2 Cl3B 108.6(10) . .
C54 Zn2 Cl3B 94.2(9) . .
Cl4 Zn2 Cl3B 102.8(6) . .
Cl3B Zn2 Cl3B 90.9(6) 2_765 .
Cl3A Zn2 Cl3B 7.2(9) . .
C52B Zn2 Cl3A 108.7(6) . 2_765
C52A Zn2 Cl3A 110.9(5) . 2_765
C54 Zn2 Cl3A 101.7(7) . 2_765
Cl4 Zn2 Cl3A 103.77(16) . 2_765
Cl3B Zn2 Cl3A 6.3(8) 2_765 2_765
Cl3A Zn2 Cl3A 93.44(12) . 2_765
Cl3B Zn2 Cl3A 89.3(6) . 2_765
Zn2 Cl3A Zn2 86.56(12) . 2_765
Zn2 Cl3B Zn2 89.1(6) 2_765 .
C53A C52A Zn2 123.6(16) . .
C53A C52A H52A 106.4 . .
Zn2 C52A H52A 106.4 . .
C53A C52A H52B 106.4 . .
Zn2 C52A H52B 106.4 . .
H52A C52A H52B 106.5 . .
C52A C53A H53A 109.5 . .
C52A C53A H53B 109.5 . .
H53A C53A H53B 109.5 . .
C52A C53A H53C 109.5 . .
H53A C53A H53C 109.5 . .
H53B C53A H53C 109.5 . .
C53B C52B Zn2 109.7(10) . .
C53B C52B H52C 109.7 . .
Zn2 C52B H52C 109.7 . .
C53B C52B H52D 109.7 . .
Zn2 C52B H52D 109.7 . .
H52C C52B H52D 108.2 . .
C52B C53B H53D 109.5 . .
C52B C53B H53E 109.5 . .
H53D C53B H53E 109.5 . .
C52B C53B H53F 109.5 . .
H53D C53B H53F 109.5 . .
H53E C53B H53F 109.5 . .
C55 C54 Zn2 104.9(13) . .
C55 C54 H54A 110.8 . .
Zn2 C54 H54A 110.8 . .
C55 C54 H54B 110.8 . .
Zn2 C54 H54B 110.8 . .
H54A C54 H54B 108.8 . .
C54 C55 H55A 109.5 . .
C54 C55 H55B 109.5 . .
H55A C55 H55B 109.5 . .
C54 C55 H55C 109.5 . .
H55A C55 H55C 109.5 . .
H55B C55 H55C 109.5 . .

loop_
_geom_bond_atom_site_label_1
_geom_bond_atom_site_label_2
_geom_bond_distance
_geom_bond_site_symmetry_2
P1 C1 1.793(3) .
P1 C7 1.793(3) .
P1 C13 1.797(3) .
P1 C19 1.799(3) .
P2 C25 1.790(3) .
P2 C37 1.794(3) .
P2 C31 1.795(3) .
P2 C43 1.798(3) .
C1 C2 1.382(4) .
C1 C6 1.400(4) .
C2 C3 1.379(4) .
C2 H2 0.9300 .
C3 C4 1.368(4) .
C3 H3 0.9300 .
C4 C5 1.368(5) .
C4 H4 0.9300 .
C5 C6 1.377(5) .
C5 H5 0.9300 .
C6 H6 0.9300 .
C7 C12 1.384(4) .
C7 C8 1.390(4) .
C8 C9 1.375(4) .
C8 H8 0.9300 .
C9 C10 1.373(5) .
C9 H9 0.9300 .
C10 C11 1.363(5) .
C10 H10 0.9300 .
C11 C12 1.389(4) .
C11 H11 0.9300 .
C12 H12 0.9300 .
C13 C14 1.379(4) .
C13 C18 1.379(4) .
C14 C15 1.393(5) .
C14 H14 0.9300 .
C15 C16 1.366(6) .
C15 H15 0.9300 .
C16 C17 1.355(5) .
C16 H16 0.9300 .
C17 C18 1.389(4) .
C17 H17 0.9300 .
C18 H18 0.9300 .
C19 C24 1.388(4) .
C19 C20 1.396(4) .
C20 C21 1.375(4) .
C20 H20 0.9300 .
C21 C22 1.369(5) .
C21 H21 0.9300 .
C22 C23 1.374(5) .
C22 H22 0.9300 .
C23 C24 1.391(4) .
C23 H23 0.9300 .
C24 H24 0.9300 .
C25 C26 1.378(4) .
C25 C30 1.404(4) .
C26 C27 1.385(4) .
C26 H26 0.9300 .
C27 C28 1.368(4) .
C27 H27 0.9300 .
C28 C29 1.376(5) .
C28 H28 0.9300 .
C29 C30 1.368(4) .
C29 H29 0.9300 .
C30 H30 0.9300 .
C31 C36 1.371(5) .
C31 C32 1.391(5) .
C32 C33 1.393(6) .
C32 H32 0.9300 .
C33 C34 1.367(7) .
C33 H33 0.9300 .
C34 C35 1.356(6) .
C34 H34 0.9300 .
C35 C36 1.395(5) .
C35 H35 0.9300 .
C36 H36 0.9300 .
C37 C38 1.381(4) .
C37 C42 1.384(4) .
C38 C39 1.376(5) .
C38 H38 0.9300 .
C39 C40 1.371(5) .
C39 H39 0.9300 .
C40 C41 1.367(6) .
C40 H40 0.9300 .
C41 C42 1.380(5) .
C41 H41 0.9300 .
C42 H42 0.9300 .
C43 C48 1.366(5) .
C43 C44 1.380(5) .
C44 C45 1.389(5) .
C44 H44 0.9300 .
C45 C46 1.350(7) .
C45 H45 0.9300 .
C46 C47 1.356(7) .
C46 H46 0.9300 .
C47 C48 1.364(5) .
C47 H47 0.9300 .
C48 H48 0.9300 .
Zn1 C50 1.985(3) .
Zn1 Cl2 2.2675(8) .
Zn1 Cl1 2.4072(8) .
Zn1 Cl1 2.4771(7) 2_676
Cl1 Zn1 2.4771(7) 2_676
C50 C51 1.507(5) .
C50 H50A 0.9700 .
C50 H50B 0.9700 .
C51 H51A 0.9600 .
C51 H51B 0.9600 .
C51 H51C 0.9600 .
Zn2 C52B 1.967(18) .
Zn2 C52A 2.008(15) .
Zn2 C54 2.03(3) .
Zn2 Cl4 2.241(4) .
Zn2 Cl3B 2.41(2) 2_765
Zn2 Cl3A 2.461(4) .
Zn2 Cl3B 2.512(15) .
Zn2 Cl3A 2.578(5) 2_765
Cl3A Zn2 2.578(4) 2_765
Cl3B Zn2 2.41(2) 2_765
C52A C53A 1.24(2) .
C52A H52A 0.9700 .
C52A H52B 0.9700 .
C53A H53A 0.9600 .
C53A H53B 0.9600 .
C53A H53C 0.9600 .
C52B C53B 1.48(2) .
C52B H52C 0.9700 .
C52B H52D 0.9700 .
C53B H53D 0.9600 .
C53B H53E 0.9600 .
C53B H53F 0.9600 .
C54 C55 1.51(2) .
C54 H54A 0.9700 .
C54 H54B 0.9700 .
C55 H55A 0.9600 .
C55 H55B 0.9600 .
C55 H55C 0.9600 .

loop_
_geom_torsion_atom_site_label_1
_geom_torsion_atom_site_label_2
_geom_torsion_atom_site_label_3
_geom_torsion_atom_site_label_4
_geom_torsion
_geom_torsion_site_symmetry_1
_geom_torsion_site_symmetry_4
C7 P1 C1 C2 154.4(2) . .
C13 P1 C1 C2 -88.3(2) . .
C19 P1 C1 C2 33.0(3) . .
C7 P1 C1 C6 -31.2(3) . .
C13 P1 C1 C6 86.2(3) . .
C19 P1 C1 C6 -152.6(2) . .
C6 C1 C2 C3 -2.1(4) . .
P1 C1 C2 C3 172.4(2) . .
C1 C2 C3 C4 0.7(5) . .
C2 C3 C4 C5 1.4(5) . .
C3 C4 C5 C6 -2.0(5) . .
C4 C5 C6 C1 0.6(5) . .
C2 C1 C6 C5 1.5(5) . .
P1 C1 C6 C5 -173.1(3) . .
C1 P1 C7 C12 122.4(2) . .
C13 P1 C7 C12 4.5(3) . .
C19 P1 C7 C12 -115.3(2) . .
C1 P1 C7 C8 -56.7(3) . .
C13 P1 C7 C8 -174.6(2) . .
C19 P1 C7 C8 65.6(3) . .
C12 C7 C8 C9 0.9(5) . .
P1 C7 C8 C9 -180.0(3) . .
C7 C8 C9 C10 -0.4(5) . .
C8 C9 C10 C11 -0.8(5) . .
C9 C10 C11 C12 1.4(5) . .
C8 C7 C12 C11 -0.3(5) . .
P1 C7 C12 C11 -179.4(3) . .
C10 C11 C12 C7 -0.9(5) . .
C1 P1 C13 C14 -35.3(3) . .
C7 P1 C13 C14 81.5(3) . .
C19 P1 C13 C14 -158.0(3) . .
C1 P1 C13 C18 150.4(3) . .
C7 P1 C13 C18 -92.8(3) . .
C19 P1 C13 C18 27.7(3) . .
C18 C13 C14 C15 3.0(5) . .
P1 C13 C14 C15 -171.4(3) . .
C13 C14 C15 C16 -1.9(6) . .
C14 C15 C16 C17 -0.7(7) . .
C15 C16 C17 C18 2.1(7) . .
C14 C13 C18 C17 -1.6(5) . .
P1 C13 C18 C17 172.7(3) . .
C16 C17 C18 C13 -1.0(6) . .
C1 P1 C19 C24 112.2(2) . .
C7 P1 C19 C24 -7.5(3) . .
C13 P1 C19 C24 -126.6(2) . .
C1 P1 C19 C20 -67.5(3) . .
C7 P1 C19 C20 172.9(2) . .
C13 P1 C19 C20 53.7(3) . .
C24 C19 C20 C21 -1.9(4) . .
P1 C19 C20 C21 177.7(2) . .
C19 C20 C21 C22 0.9(5) . .
C20 C21 C22 C23 0.8(5) . .
C21 C22 C23 C24 -1.4(5) . .
C20 C19 C24 C23 1.3(4) . .
P1 C19 C24 C23 -178.4(2) . .
C22 C23 C24 C19 0.4(5) . .
C37 P2 C25 C26 110.3(3) . .
C31 P2 C25 C26 -129.7(3) . .
C43 P2 C25 C26 -10.9(3) . .
C37 P2 C25 C30 -71.4(3) . .
C31 P2 C25 C30 48.6(3) . .
C43 P2 C25 C30 167.4(3) . .
C30 C25 C26 C27 0.1(5) . .
P2 C25 C26 C27 178.3(2) . .
C25 C26 C27 C28 0.9(5) . .
C26 C27 C28 C29 -0.6(5) . .
C27 C28 C29 C30 -0.5(5) . .
C28 C29 C30 C25 1.4(5) . .
C26 C25 C30 C29 -1.2(5) . .
P2 C25 C30 C29 -179.5(3) . .
C25 P2 C31 C36 -134.6(3) . .
C37 P2 C31 C36 -13.6(3) . .
C43 P2 C31 C36 105.7(3) . .
C25 P2 C31 C32 47.6(3) . .
C37 P2 C31 C32 168.6(3) . .
C43 P2 C31 C32 -72.1(3) . .
C36 C31 C32 C33 -0.9(5) . .
P2 C31 C32 C33 176.9(3) . .
C31 C32 C33 C34 1.3(6) . .
C32 C33 C34 C35 -0.5(7) . .
C33 C34 C35 C36 -0.7(7) . .
C32 C31 C36 C35 -0.3(5) . .
P2 C31 C36 C35 -178.0(3) . .
C34 C35 C36 C31 1.1(6) . .
C25 P2 C37 C38 39.8(3) . .
C31 P2 C37 C38 -78.1(3) . .
C43 P2 C37 C38 162.2(3) . .
C25 P2 C37 C42 -142.3(3) . .
C31 P2 C37 C42 99.8(3) . .
C43 P2 C37 C42 -19.9(4) . .
C42 C37 C38 C39 -0.8(6) . .
P2 C37 C38 C39 177.1(3) . .
C37 C38 C39 C40 0.4(6) . .
C38 C39 C40 C41 0.9(7) . .
C39 C40 C41 C42 -1.9(7) . .
C40 C41 C42 C37 1.5(7) . .
C38 C37 C42 C41 -0.1(6) . .
P2 C37 C42 C41 -178.1(4) . .
C25 P2 C43 C48 -115.1(3) . .
C37 P2 C43 C48 121.9(3) . .
C31 P2 C43 C48 1.9(4) . .
C25 P2 C43 C44 65.5(3) . .
C37 P2 C43 C44 -57.4(3) . .
C31 P2 C43 C44 -177.4(3) . .
C48 C43 C44 C45 2.0(6) . .
P2 C43 C44 C45 -178.7(3) . .
C43 C44 C45 C46 -3.0(7) . .
C44 C45 C46 C47 2.4(8) . .
C45 C46 C47 C48 -0.7(9) . .
C46 C47 C48 C43 -0.4(8) . .
C44 C43 C48 C47 -0.3(7) . .
P2 C43 C48 C47 -179.6(4) . .
C50 Zn1 Cl1 Zn1 -114.81(11) . 2_676
Cl2 Zn1 Cl1 Zn1 105.02(3) . 2_676
Cl1 Zn1 Cl1 Zn1 0.0 2_676 2_676
Cl2 Zn1 C50 C51 -78.6(3) . .
Cl1 Zn1 C50 C51 151.8(2) . .
Cl1 Zn1 C50 C51 49.8(3) 2_676 .
C52B Zn2 Cl3A Zn2 -114.2(7) . 2_765
C52A Zn2 Cl3A Zn2 -112.1(6) . 2_765
C54 Zn2 Cl3A Zn2 102.5(7) . 2_765
Cl4 Zn2 Cl3A Zn2 105.61(15) . 2_765
Cl3B Zn2 Cl3A Zn2 -6.2(8) 2_765 2_765
Cl3B Zn2 Cl3A Zn2 55(3) . 2_765
Cl3A Zn2 Cl3A Zn2 0.0 2_765 2_765
C52B Zn2 Cl3B Zn2 -107.3(13) . 2_765
C52A Zn2 Cl3B Zn2 -105.8(11) . 2_765
C54 Zn2 Cl3B Zn2 107.7(11) . 2_765
Cl4 Zn2 Cl3B Zn2 110.0(7) . 2_765
Cl3B Zn2 Cl3B Zn2 0.0 2_765 2_765
Cl3A Zn2 Cl3B Zn2 -119(3) . 2_765
Cl3A Zn2 Cl3B Zn2 6.0(8) 2_765 2_765
C52B Zn2 C52A C53A 27(2) . .
C54 Zn2 C52A C53A -28(2) . .
Cl4 Zn2 C52A C53A -20(2) . .
Cl3B Zn2 C52A C53A 114.6(17) 2_765 .
Cl3A Zn2 C52A C53A -147.7(17) . .
Cl3B Zn2 C52A C53A -149.3(17) . .
Cl3A Zn2 C52A C53A 114.1(17) 2_765 .
C52A Zn2 C52B C53B 12(2) . .
C54 Zn2 C52B C53B 150.5(12) . .
Cl4 Zn2 C52B C53B 154.0(10) . .
Cl3B Zn2 C52B C53B -85.3(13) 2_765 .
Cl3A Zn2 C52B C53B 18.0(16) . .
Cl3B Zn2 C52B C53B 16.3(17) . .
Cl3A Zn2 C52B C53B -88.0(12) 2_765 .
C52B Zn2 C54 C55 59.6(18) . .
C52A Zn2 C54 C55 79.4(18) . .
Cl4 Zn2 C54 C55 39(4) . .
Cl3B Zn2 C54 C55 -62.7(16) 2_765 .
Cl3A Zn2 C54 C55 -160.3(13) . .
Cl3B Zn2 C54 C55 -155.0(16) . .
Cl3A Zn2 C54 C55 -64.8(15) 2_765 .
